data_2004489
loop_
_publ_author_name
'Graham, J. E.'
'Bunce, R. A.'
'Holt, E. M.'

_publ_section_title
;
 Dimethyl 2,2,6,6-Tetramethyl-3,5-dioxo-4-oxaheptanedioate
;
_journal_issue 2
_journal_name_full 'Acta Crystallographica Section C'
_journal_page_first 436
_journal_page_last 438
_journal_paper_doi 10.1107/S0108270195012066
_journal_volume 52
_journal_year 1996
_chemical_formula_moiety 'C12 H18 O7'
_chemical_formula_sum 'C12 H18 O7'
_chemical_formula_weight 274.3
_chemical_melting_point .65E-64
_chemical_name_systematic
;
dimethyl 2,2,6,6-tetramethyl-4-oxa-3,5-dioxoheptanedioate
;
_space_group_IT_number 2
_symmetry_cell_setting triclinic
_symmetry_space_group_name_Hall '-P 1'
_symmetry_space_group_name_H-M 'P -1'
_cell_angle_alpha 72.38(2)
_cell_angle_beta 73.20(2)
_cell_angle_gamma 88.54(2)
_cell_formula_units_Z 2
_cell_length_a 8.052(2)
_cell_length_b 9.627(3)
_cell_length_c 10.017(3)
_cell_measurement_reflns_used 53
_cell_measurement_temperature 301
_cell_measurement_theta_max 20.0
_cell_measurement_theta_min 3.5
_cell_volume 706.8(4)
_computing_cell_refinement XSCANS
_computing_data_collection 'XSCANS (Siemens, 1991)'
_computing_molecular_graphics 'XP (Siemens, 1990)'
_computing_publication_material XP
_computing_structure_refinement SHELXS86
_computing_structure_solution 'SHELXS86 (Sheldrick, 1990)'
_diffrn_ambient_temperature 301
_diffrn_measurement_device 'Siemens P4 four-circle'
_diffrn_measurement_method \q/2\q
_diffrn_radiation_monochromator 'highly oriented graphite crystal'
_diffrn_radiation_source 'X-ray sealed tube'
_diffrn_radiation_type MoK\a
_diffrn_radiation_wavelength 0.71073
_diffrn_reflns_av_R_equivalents 0.0477
_diffrn_reflns_limit_h_max 7
_diffrn_reflns_limit_h_min -7
_diffrn_reflns_limit_k_max 8
_diffrn_reflns_limit_k_min -8
_diffrn_reflns_limit_l_max 9
_diffrn_reflns_limit_l_min 0
_diffrn_reflns_number 1667
_diffrn_reflns_theta_max 20
_diffrn_reflns_theta_min 1.75
_diffrn_standards_decay_% 7.71
_diffrn_standards_interval_count 97
_diffrn_standards_number 3
_exptl_absorpt_coefficient_mu 0.107
_exptl_absorpt_correction_type none
_exptl_crystal_colour colorless
_exptl_crystal_density_diffrn 1.289
_exptl_crystal_density_meas ?
_exptl_crystal_description rhombic
_exptl_crystal_F_000 292
_exptl_crystal_size_max 0.25
_exptl_crystal_size_mid 0.25
_exptl_crystal_size_min 0.25
_refine_diff_density_max 0.21
_refine_diff_density_min -0.15
_refine_ls_extinction_method none
_refine_ls_goodness_of_fit_obs 1.15
_refine_ls_matrix_type full
_refine_ls_number_parameters 173
_refine_ls_number_reflns 1298
_refine_ls_R_factor_all .0579
_refine_ls_R_factor_obs .0406
_refine_ls_shift/esd_max 0.001
_refine_ls_shift/esd_mean 0.000
_refine_ls_structure_factor_coef F
_refine_ls_weighting_details 'w = 1/[\s^2^(F) + 0.008F^2^]'
_refine_ls_weighting_scheme calc
_refine_ls_wR_factor_all .0602
_refine_ls_wR_factor_obs .0516
_reflns_number_observed 962
_reflns_number_total 1292
_reflns_observed_criterion F>4.0\s(F)
_cod_data_source_file cr1201.cif
_cod_data_source_block 1
_cod_depositor_comments
;
The following automatic conversions were performed:

'_exptl_crystal_density_meas' value 'not measured' was changed to '?'
- the value is perceived as not measured.

Automatic conversion script
Id: cif_fix_values 3008 2015-01-20 13:52:24Z robertas 

The following automatic conversions were performed:

'_refine_ls_weighting_scheme' value 'w = 1/[\s^2^(F) + 0.008F^2^]'
was changed to 'calc'. New tag '_refine_ls_weighting_details' was
created. The value of the new tag was set to 'w = 1/[\s^2^(F) +
0.008F^2^]'.

Automatic conversion script
Id: cif_fix_values 3143 2015-03-26 13:38:13Z robertas 
;
_cod_original_cell_volume 706.9(4)
_cod_database_code 2004489

loop_
_symmetry_equiv_pos_as_xyz
x,y,z
-x,-y,-z

loop_
_atom_site_aniso_label
_atom_site_aniso_U_11
_atom_site_aniso_U_22
_atom_site_aniso_U_33
_atom_site_aniso_U_12
_atom_site_aniso_U_13
_atom_site_aniso_U_23
C(1) 0.062(3) 0.061(3) 0.082(3) 0.016(3) -0.041(3) -0.019(3)
O(1) 0.053(2) 0.041(2) 0.063(2) 0.006(2) -0.031(2) -0.0120(10)
C(2) 0.048(3) 0.037(3) 0.037(3) 0.000(2) -0.008(2) -0.007(2)
O(2) 0.089(2) 0.032(2) 0.103(3) 0.005(2) -0.052(2) -0.012(2)
C(3) 0.043(2) 0.028(2) 0.038(2) -0.001(2) -0.011(2) -0.007(2)
O(3) 0.068(2) 0.033(2) 0.060(2) 0.0050(10) -0.0060(10) -0.0180(10)
C(4) 0.046(3) 0.037(3) 0.038(3) 0.011(2) -0.016(2) -0.019(2)
O(4) 0.053(2) 0.0290(10) 0.041(2) -0.0020(10) -0.003(2) -0.0150(10)
C(5) 0.045(3) 0.035(3) 0.034(3) -0.006(2) -0.015(2) -0.011(2)
O(5) 0.071(2) 0.035(2) 0.060(2) -0.011(2) -0.0030(10) -0.0180(10)
C(6) 0.036(2) 0.044(2) 0.045(2) 0.001(2) -0.010(2) -0.024(2)
O(6) 0.092(3) 0.086(3) 0.196(4) 0.033(2) -0.079(3) -0.100(3)
C(7) 0.045(3) 0.044(3) 0.059(3) 0.004(2) -0.012(2) -0.032(2)
O(7) 0.055(2) 0.056(2) 0.076(2) 0.007(2) -0.034(2) 0.035(2)
C(8) 0.054(3) 0.088(4) 0.093(4) 0.005(3) -0.039(3) -0.052(3)
C(9) 0.053(3) 0.051(3) 0.048(3) 0.008(2) -0.008(2) -0.005(2)
C(10) 0.065(3) 0.049(3) 0.068(3) -0.009(2) -0.030(3) -0.015(2)
C(11) 0.062(3) 0.064(3) 0.078(3) 0.017(3) -0.031(3) -0.037(3)
C(12) 0.054(3) 0.077(3) 0.058(3) -0.012(2) -0.006(2) -0.033(3)

loop_
_atom_site_label
_atom_site_fract_x
_atom_site_fract_y
_atom_site_fract_z
_atom_site_U_iso_or_equiv
_atom_site_thermal_displace_type
_atom_site_calc_flag
C(1) 0.1098(6) 0.3802(5) 0.1252(5) 0.065(2) Uani .
H(1A) 0.0315 0.3182 0.1086 0.080 Uiso R
H(1B) 0.0459 0.4254 0.1960 0.080 Uiso R
H(1C) 0.1659 0.4543 0.0348 0.080 Uiso R
O(1) 0.2404(3) 0.2961(3) 0.1777(3) 0.050(1) Uani .
C(2) 0.3593(5) 0.3648(5) 0.2075(4) 0.042(2) Uani .
O(2) 0.3696(4) 0.4947(3) 0.1837(3) 0.072(2) Uani .
C(3) 0.4802(4) 0.2601(4) 0.2691(4) 0.037(2) Uani .
C(4) 0.3708(5) 0.1255(5) 0.3820(4) 0.038(2) Uani .
O(3) 0.3885(3) 0.0024(3) 0.3853(3) 0.056(1) Uani .
O(4) 0.2464(3) 0.1700(3) 0.4842(3) 0.042(1) Uani .
C(5) 0.1204(5) 0.0775(5) 0.6018(4) 0.037(2) Uani .
O(5) 0.1006(4) -0.0487(3) 0.6217(3) 0.058(1) Uani .
C(6) 0.0181(4) 0.1668(4) 0.6939(4) 0.039(2) Uani .
C(7) 0.1433(5) 0.2418(5) 0.7424(4) 0.046(2) Uani .
O(6) 0.1319(5) 0.3611(4) 0.7525(5) 0.104(2) Uani .
O(7) 0.2646(4) 0.1569(3) 0.7753(3) 0.056(1) Uani .
C(8) 0.3968(6) 0.2144(5) 0.8183(5) 0.069(2) Uani .
H(8A) 0.4774 0.1416 0.8393 0.080 Uiso R
H(8B) 0.4576 0.2981 0.7398 0.080 Uiso R
H(8C) 0.3435 0.2428 0.9041 0.080 Uiso R
C(9) 0.6046(5) 0.2123(4) 0.1460(4) 0.055(2) Uani .
H(9A) 0.5387 0.1698 0.1004 0.080 Uiso R
H(9B) 0.6754 0.2956 0.0745 0.080 Uiso R
H(9C) 0.6776 0.1414 0.1859 0.080 Uiso R
C(10) 0.5795(5) 0.3286(4) 0.3448(5) 0.059(2) Uani .
H(10A) 0.4979 0.3572 0.4212 0.080 Uiso R
H(10B) 0.6524 0.2587 0.3863 0.080 Uiso R
H(10C) 0.6501 0.4129 0.2749 0.080 Uiso R
C(11) -0.0773(6) 0.2795(5) 0.6041(5) 0.063(2) Uani .
H(11A) 0.0066 0.3418 0.5190 0.080 Uiso R
H(11B) -0.1564 0.2312 0.5742 0.080 Uiso R
H(11C) -0.1408 0.3371 0.6626 0.080 Uiso R
C(12) -0.1100(5) 0.0641(5) 0.8310(4) 0.062(2) Uani .
H(12A) -0.0460 -0.0055 0.8841 0.080 Uiso R
H(12B) -0.1739 0.1194 0.8920 0.080 Uiso R
H(12C) -0.1895 0.0135 0.8035 0.080 Uiso R

loop_
_atom_type_symbol
_atom_type_scat_dispersion_real
_atom_type_scat_dispersion_imag
_atom_type_scat_source
C 0 0 'Ibers \& Hamilton (1984)'
H 0 0 'Ibers \& Hamilton (1984)'
O 0 0 'Ibers \& Hamilton (1984)'

loop_
_geom_angle_atom_site_label_1
_geom_angle_atom_site_label_2
_geom_angle_atom_site_label_3
_geom_angle
_geom_angle_publ_flag
C(7) O(7) C(8) 118.4(4) yes
C(2) O(1) C(1) 118.1(3) yes
C(5) O(4) C(4) 124.8(3) yes
C(2) C(3) C(4) 108.0(3) yes
C(2) C(3) C(9) 109.4(3) yes
C(4) C(3) C(9) 108.4(3) yes
C(2) C(3) C(10) 111.1(3) yes
C(4) C(3) C(10) 108.6(3) yes
C(9) C(3) C(10) 111.3(3) yes
C(5) C(6) C(7) 108.5(3) yes
C(5) C(6) C(12) 108.8(3) yes
C(7) C(6) C(12) 108.1(3) yes
C(5) C(6) C(11) 109.6(4) yes
C(7) C(6) C(11) 110.7(4) yes
C(12) C(6) C(11) 111.1(3) yes
O(1) C(2) C(3) 111.4(4) yes
O(1) C(2) O(2) 123.3(4) yes
C(3) C(2) O(2) 125.3(4) yes
O(4) C(5) O(5) 124.0(4) yes
O(4) C(5) C(6) 108.4(3) yes
O(5) C(5) C(6) 127.6(3) yes
O(4) C(4) O(3) 124.3(3) yes
O(4) C(4) C(3) 108.6(3) yes
O(3) C(4) C(3) 127.1(3) yes
O(7) C(7) C(6) 111.8(4) yes
O(7) C(7) O(6) 123.5(5) yes
C(6) C(7) O(6) 124.7(4) yes

loop_
_geom_bond_atom_site_label_1
_geom_bond_atom_site_label_2
_geom_bond_distance
_geom_bond_publ_flag
O(7) C(7) 1.308(5) yes
O(7) C(8) 1.436(7) yes
O(1) C(2) 1.326(6) yes
O(1) C(1) 1.434(6) yes
O(4) C(5) 1.389(4) yes
O(3) C(4) 1.182(6) yes
C(4) O(4) 1.373(5) yes
O(5) C(5) 1.178(6) yes
C(3) C(2) 1.505(6) yes
C(3) C(4) 1.526(5) yes
C(3) C(9) 1.530(6) yes
C(3) C(10) 1.526(7) yes
C(6) C(5) 1.508(6) yes
C(6) C(7) 1.519(7) yes
C(6) C(12) 1.529(5) yes
C(6) C(11) 1.530(6) yes
C(2) O(2) 1.200(6) yes
C(7) O(6) 1.183(7) yes
